data_7226314
loop_
_publ_author_name
'Panda, Tarun Kanti Kanti'
'Anga, Srinivas'
'Banerjee, Indrani'
'Nayek, Hari Pada'

_publ_section_title
;
 Alkali Metal Complexes Having Sterically Bulky Bis-Iminopyrrolyl Ligands
 -- Control of Dimeric to Monomeric Complex
;
_journal_name_full 'RSC Adv.'
_journal_paper_doi 10.1039/C6RA13437H
_journal_year 2016
_chemical_formula_moiety 'C26 H35 N3'
_chemical_formula_sum 'C26 H35 N3'
_chemical_formula_weight 389.57
_space_group_crystal_system monoclinic
_space_group_IT_number 15
_space_group_name_Hall '-C 2yc'
_space_group_name_H-M_alt 'C 1 2/c 1'
_symmetry_space_group_name_Hall '-C 2yc'
_symmetry_space_group_name_H-M 'C 1 2/c 1'
_atom_sites_solution_hydrogens geom
_audit_creation_method SHELXL-2014/7
_audit_update_record
;
2016-07-13 deposited with the CCDC.
2016-08-18 downloaded from the CCDC.
;
_cell_angle_alpha 90
_cell_angle_beta 112.294(8)
_cell_angle_gamma 90
_cell_formula_units_Z 8
_cell_length_a 25.4797(19)
_cell_length_b 6.8484(4)
_cell_length_c 27.753(2)
_cell_measurement_reflns_used 3433
_cell_measurement_temperature 293(2)
_cell_measurement_theta_max 71.3236
_cell_measurement_theta_min 3.4395
_cell_volume 4480.8(6)
_computing_structure_refinement 'SHELXL-2014/7 (Sheldrick, 2014)'
_diffrn_ambient_temperature 293(2)
_diffrn_measured_fraction_theta_full 0.999
_diffrn_measured_fraction_theta_max 0.981
_diffrn_measurement_device_type 'SuperNova, Dual, Cu at zero, Eos'
_diffrn_radiation_type CuK\a
_diffrn_radiation_wavelength 1.54184
_diffrn_reflns_av_R_equivalents 0.0207
_diffrn_reflns_av_unetI/netI 0.0278
_diffrn_reflns_Laue_measured_fraction_full 0.999
_diffrn_reflns_Laue_measured_fraction_max 0.981
_diffrn_reflns_limit_h_max 31
_diffrn_reflns_limit_h_min -27
_diffrn_reflns_limit_k_max 8
_diffrn_reflns_limit_k_min -8
_diffrn_reflns_limit_l_max 33
_diffrn_reflns_limit_l_min -31
_diffrn_reflns_number 8805
_diffrn_reflns_point_group_measured_fraction_full 0.999
_diffrn_reflns_point_group_measured_fraction_max 0.981
_diffrn_reflns_theta_full 67.684
_diffrn_reflns_theta_max 71.464
_diffrn_reflns_theta_min 3.442
_diffrn_source 'SuperNova (Cu) X-ray Source'
_exptl_absorpt_coefficient_mu 0.514
_exptl_absorpt_correction_T_max 1.00000
_exptl_absorpt_correction_T_min 0.70927
_exptl_absorpt_correction_type multi-scan
_exptl_crystal_colour colorless
_exptl_crystal_density_diffrn 1.155
_exptl_crystal_description block
_exptl_crystal_F_000 1696
_exptl_crystal_size_max 0.32
_exptl_crystal_size_mid 0.25
_exptl_crystal_size_min 0.21
_refine_diff_density_max 0.603
_refine_diff_density_min -0.220
_refine_diff_density_rms 0.050
_refine_ls_extinction_coef 0.00066(15)
_refine_ls_extinction_expression Fc^*^=kFc[1+0.001xFc^2^\l^3^/sin(2\q)]^-1/4^
_refine_ls_extinction_method 'SHELXL-2014/7 (Sheldrick 2014'
_refine_ls_goodness_of_fit_ref 0.936
_refine_ls_hydrogen_treatment constr
_refine_ls_matrix_type full
_refine_ls_number_parameters 263
_refine_ls_number_reflns 4286
_refine_ls_number_restraints 0
_refine_ls_restrained_S_all 0.936
_refine_ls_R_factor_all 0.1128
_refine_ls_R_factor_gt 0.0855
_refine_ls_shift/su_max 0.000
_refine_ls_shift/su_mean 0.000
_refine_ls_structure_factor_coef Fsqd
_refine_ls_weighting_details 'w=1/[\s^2^(Fo^2^)+(0.1686P)^2^+8.0414P] where P=(Fo^2^+2Fc^2^)/3'
_refine_ls_weighting_scheme calc
_refine_ls_wR_factor_gt 0.2789
_refine_ls_wR_factor_ref 0.3061
_reflns_Friedel_coverage 0.000
_reflns_number_gt 3079
_reflns_number_total 4286
_reflns_threshold_expression 'I > 2\s(I)'
_cod_data_source_file c6ra13437h2.cif
_cod_data_source_block 2-H
_cod_database_code 7226314
_shelx_shelxl_version_number 2014/7
_shelx_space_group_comment
;
The symmetry employed for this shelxl refinement is uniquely defined
by the following loop, which should always be used as a source of
symmetry information in preference to the above space-group names.
They are only intended as comments.
;

loop_
_space_group_symop_operation_xyz
'x, y, z'
'-x, y, -z+1/2'
'x+1/2, y+1/2, z'
'-x+1/2, y+1/2, -z+1/2'
'-x, -y, -z'
'x, -y, z-1/2'
'-x+1/2, -y+1/2, -z'
'x+1/2, -y+1/2, z-1/2'

loop_
_atom_site_label
_atom_site_type_symbol
_atom_site_fract_x
_atom_site_fract_y
_atom_site_fract_z
_atom_site_U_iso_or_equiv
_atom_site_adp_type
_atom_site_occupancy
_atom_site_site_symmetry_order
_atom_site_calc_flag
_atom_site_refinement_flags_posn
_atom_site_refinement_flags_adp
N1 N 0.01378(10) 0.0412(4) 0.13979(10) 0.0646(7) Uani 1 1 d . .
H1 H 0.0018 0.1559 0.1282 0.078 Uiso 1 1 calc R U
N2 N -0.07707(11) 0.1564(4) 0.16902(10) 0.0621(7) Uani 1 1 d . .
N3 N 0.07169(11) 0.1881(4) 0.07823(11) 0.0697(8) Uani 1 1 d . .
C1 C 0.05642(13) -0.0559(5) 0.13144(12) 0.0667(8) Uani 1 1 d . .
C2 C 0.06257(15) -0.2326(6) 0.15621(13) 0.0762(10) Uani 1 1 d . .
H2 H 0.0885 -0.3295 0.1571 0.091 Uiso 1 1 calc R U
C3 C 0.02299(15) -0.2414(5) 0.17990(13) 0.0729(9) Uani 1 1 d . .
H3 H 0.0179 -0.3449 0.1994 0.087 Uiso 1 1 calc R U
C4 C -0.00699(13) -0.0700(5) 0.16918(11) 0.0636(8) Uani 1 1 d . .
C5 C -0.05307(12) -0.0059(5) 0.18344(11) 0.0611(8) Uani 1 1 d . .
H5 H -0.0654 -0.0870 0.2039 0.073 Uiso 1 1 calc R U
C6 C 0.08489(13) 0.0242(5) 0.09992(12) 0.0686(9) Uani 1 1 d . .
H6 H 0.1138 -0.0472 0.0955 0.082 Uiso 1 1 calc R U
C7 C -0.12400(12) 0.2171(4) 0.18417(11) 0.0543(7) Uani 1 1 d . .
C8 C -0.13959(15) 0.0751(5) 0.21937(15) 0.0738(9) Uani 1 1 d . .
H8A H -0.1067 0.0523 0.2511 0.089 Uiso 1 1 calc R U
H8B H -0.1512 -0.0489 0.2017 0.089 Uiso 1 1 calc R U
C9 C -0.18894(16) 0.1613(6) 0.23333(17) 0.0832(11) Uani 1 1 d . .
H9 H -0.1986 0.0719 0.2563 0.100 Uiso 1 1 calc R U
C10 C -0.16892(19) 0.3540(7) 0.25999(16) 0.0934(12) Uani 1 1 d . .
H10A H -0.1978 0.4071 0.2711 0.112 Uiso 1 1 calc R U
H10B H -0.1349 0.3333 0.2908 0.112 Uiso 1 1 calc R U
C11 C -0.23912(17) 0.1873(7) 0.18235(18) 0.0945(12) Uani 1 1 d . .
H11A H -0.2490 0.0622 0.1648 0.113 Uiso 1 1 calc R U
H11B H -0.2715 0.2333 0.1894 0.113 Uiso 1 1 calc R U
C12 C -0.15658(18) 0.4978(6) 0.22536(16) 0.0848(11) Uani 1 1 d . .
H12 H -0.1454 0.6237 0.2431 0.102 Uiso 1 1 calc R U
C13 C -0.10746(15) 0.4118(5) 0.21187(16) 0.0789(10) Uani 1 1 d . .
H13A H -0.0977 0.5027 0.1898 0.095 Uiso 1 1 calc R U
H13B H -0.0743 0.3945 0.2436 0.095 Uiso 1 1 calc R U
C14 C -0.22618(15) 0.3291(6) 0.14776(15) 0.0840(11) Uani 1 1 d . .
H14 H -0.2596 0.3480 0.1157 0.101 Uiso 1 1 calc R U
C15 C -0.17600(15) 0.2462(6) 0.13464(14) 0.0793(10) Uani 1 1 d . .
H15A H -0.1870 0.1225 0.1166 0.095 Uiso 1 1 calc R U
H15B H -0.1671 0.3362 0.1118 0.095 Uiso 1 1 calc R U
C16 C 0.09936(12) 0.2653(5) 0.04431(12) 0.0593(8) Uani 1 1 d . .
C17 C 0.05664(19) 0.2566(9) -0.01064(16) 0.1120(18) Uani 1 1 d . .
H17A H 0.0215 0.3172 -0.0126 0.134 Uiso 1 1 calc R U
H17B H 0.0488 0.1216 -0.0215 0.134 Uiso 1 1 calc R U
C18 C 0.1148(2) 0.4734(6) 0.05989(19) 0.0960(13) Uani 1 1 d . .
H18A H 0.1417 0.4784 0.0956 0.115 Uiso 1 1 calc R U
H18B H 0.0811 0.5450 0.0578 0.115 Uiso 1 1 calc R U
C19 C 0.15227(19) 0.1587(8) 0.0458(2) 0.1086(16) Uani 1 1 d . .
H19A H 0.1431 0.0233 0.0360 0.130 Uiso 1 1 calc R U
H19B H 0.1808 0.1617 0.0810 0.130 Uiso 1 1 calc R U
C20 C 0.1761(2) 0.2556(7) 0.0082(2) 0.1068(16) Uani 1 1 d . .
H20 H 0.2099 0.1851 0.0092 0.128 Uiso 1 1 calc R U
C21 C 0.19094(19) 0.4592(9) 0.0244(2) 0.1156(17) Uani 1 1 d . .
H21A H 0.2063 0.5212 0.0012 0.139 Uiso 1 1 calc R U
H21B H 0.2200 0.4616 0.0593 0.139 Uiso 1 1 calc R U
C22 C 0.1321(3) 0.2508(9) -0.0457(2) 0.135(2) Uani 1 1 d . .
H22A H 0.1211 0.1168 -0.0559 0.162 Uiso 1 1 calc R U
H22B H 0.1475 0.3054 -0.0698 0.162 Uiso 1 1 calc R U
C23 C 0.1409(3) 0.5693(7) 0.0238(2) 0.1143(16) Uani 1 1 d . .
H23 H 0.1521 0.7037 0.0352 0.137 Uiso 1 1 calc R U
C24 C 0.0809(2) 0.3676(13) -0.04792(17) 0.131(2) Uani 1 1 d . .
H24 H 0.0525 0.3713 -0.0836 0.158 Uiso 1 1 calc R U
C25 C 0.0976(3) 0.5710(10) -0.0276(3) 0.129(2) Uani 1 1 d . .
H25A H 0.1112 0.6410 -0.0509 0.154 Uiso 1 1 calc R U
H25B H 0.0645 0.6394 -0.0269 0.154 Uiso 1 1 calc R U
C26 C -0.20639(17) 0.5233(6) 0.17462(16) 0.0858(11) Uani 1 1 d . .
H26A H -0.1957 0.6085 0.1519 0.103 Uiso 1 1 calc R U
H26B H -0.2373 0.5849 0.1812 0.103 Uiso 1 1 calc R U

loop_
_atom_site_aniso_label
_atom_site_aniso_U_11
_atom_site_aniso_U_22
_atom_site_aniso_U_33
_atom_site_aniso_U_23
_atom_site_aniso_U_13
_atom_site_aniso_U_12
N1 0.0611(14) 0.0730(17) 0.0610(14) 0.0033(13) 0.0245(12) 0.0107(12)
N2 0.0607(14) 0.0647(16) 0.0632(14) 0.0053(12) 0.0262(11) 0.0008(12)
N3 0.0597(14) 0.0815(19) 0.0722(17) -0.0028(15) 0.0298(13) 0.0113(13)
C1 0.0613(17) 0.082(2) 0.0551(16) -0.0002(15) 0.0200(13) 0.0137(16)
C2 0.080(2) 0.086(2) 0.0616(18) 0.0042(17) 0.0265(16) 0.0245(19)
C3 0.080(2) 0.077(2) 0.0588(17) 0.0081(16) 0.0239(16) 0.0158(17)
C4 0.0614(16) 0.075(2) 0.0513(15) 0.0011(14) 0.0174(13) 0.0069(15)
C5 0.0616(16) 0.0695(19) 0.0528(15) 0.0025(14) 0.0224(13) 0.0018(14)
C6 0.0603(17) 0.084(2) 0.0619(18) -0.0027(17) 0.0230(14) 0.0140(16)
C7 0.0540(14) 0.0530(15) 0.0562(15) 0.0036(12) 0.0212(12) -0.0027(12)
C8 0.076(2) 0.067(2) 0.085(2) 0.0099(17) 0.0378(18) -0.0005(16)
C9 0.078(2) 0.081(2) 0.099(3) 0.019(2) 0.044(2) 0.0021(19)
C10 0.106(3) 0.100(3) 0.075(2) 0.000(2) 0.035(2) 0.021(2)
C11 0.075(2) 0.095(3) 0.116(3) -0.008(3) 0.040(2) -0.014(2)
C12 0.098(3) 0.066(2) 0.081(2) -0.0078(19) 0.023(2) -0.0015(19)
C13 0.075(2) 0.065(2) 0.091(2) -0.0031(18) 0.0256(19) -0.0102(17)
C14 0.069(2) 0.088(3) 0.078(2) 0.002(2) 0.0082(17) 0.0074(19)
C15 0.077(2) 0.084(2) 0.069(2) -0.0006(18) 0.0193(17) 0.0026(18)
C16 0.0501(14) 0.0660(18) 0.0630(17) -0.0089(14) 0.0228(13) 0.0065(13)
C17 0.082(2) 0.180(5) 0.070(2) -0.022(3) 0.025(2) -0.043(3)
C18 0.116(3) 0.082(3) 0.104(3) -0.025(2) 0.057(3) -0.007(2)
C19 0.089(3) 0.110(3) 0.152(4) 0.032(3) 0.074(3) 0.035(3)
C20 0.088(3) 0.096(3) 0.167(5) 0.022(3) 0.084(3) 0.022(2)
C21 0.081(3) 0.155(5) 0.116(4) -0.024(3) 0.044(3) -0.032(3)
C22 0.205(6) 0.118(4) 0.129(5) -0.046(4) 0.116(5) -0.038(4)
C23 0.157(5) 0.068(3) 0.139(4) -0.013(3) 0.081(4) -0.008(3)
C24 0.089(3) 0.241(8) 0.058(2) -0.017(3) 0.020(2) -0.028(4)
C25 0.118(4) 0.132(5) 0.163(6) 0.051(4) 0.083(4) 0.036(4)
C26 0.089(2) 0.075(2) 0.088(2) 0.010(2) 0.027(2) 0.014(2)

loop_
_atom_type_symbol
_atom_type_description
_atom_type_scat_dispersion_real
_atom_type_scat_dispersion_imag
_atom_type_scat_source
N N 0.0311 0.0180 'International Tables Vol C Tables 4.2.6.8 and 6.1.1.4'
C C 0.0181 0.0091 'International Tables Vol C Tables 4.2.6.8 and 6.1.1.4'
H H 0.0000 0.0000 'International Tables Vol C Tables 4.2.6.8 and 6.1.1.4'

loop_
_geom_angle_atom_site_label_1
_geom_angle_atom_site_label_2
_geom_angle_atom_site_label_3
_geom_angle
C4 N1 C1 110.1(3)
C4 N1 H1 124.9
C1 N1 H1 124.9
C5 N2 C7 120.6(3)
C6 N3 C16 121.4(3)
N1 C1 C2 106.9(3)
N1 C1 C6 122.3(3)
C2 C1 C6 130.7(3)
C1 C2 C3 107.9(3)
C1 C2 H2 126.0
C3 C2 H2 126.0
C4 C3 C2 107.6(3)
C4 C3 H3 126.2
C2 C3 H3 126.2
N1 C4 C3 107.3(3)
N1 C4 C5 122.4(3)
C3 C4 C5 130.2(3)
N2 C5 C4 122.0(3)
N2 C5 H5 119.0
C4 C5 H5 119.0
N3 C6 C1 121.7(3)
N3 C6 H6 119.1
C1 C6 H6 119.1
N2 C7 C13 107.1(2)
N2 C7 C15 107.7(2)
C13 C7 C15 108.9(3)
N2 C7 C8 116.0(3)
C13 C7 C8 108.9(3)
C15 C7 C8 108.2(3)
C7 C8 C9 110.2(3)
C7 C8 H8A 109.6
C9 C8 H8A 109.6
C7 C8 H8B 109.6
C9 C8 H8B 109.6
H8A C8 H8B 108.1
C10 C9 C11 111.4(3)
C10 C9 C8 107.3(3)
C11 C9 C8 106.6(3)
C10 C9 H9 110.5
C11 C9 H9 110.5
C8 C9 H9 110.5
C12 C10 C9 112.2(3)
C12 C10 H10A 109.2
C9 C10 H10A 109.2
C12 C10 H10B 109.2
C9 C10 H10B 109.2
H10A C10 H10B 107.9
C14 C11 C9 111.4(3)
C14 C11 H11A 109.4
C9 C11 H11A 109.4
C14 C11 H11B 109.4
C9 C11 H11B 109.4
H11A C11 H11B 108.0
C10 C12 C26 111.7(4)
C10 C12 C13 106.9(3)
C26 C12 C13 106.8(3)
C10 C12 H12 110.4
C26 C12 H12 110.4
C13 C12 H12 110.4
C7 C13 C12 111.2(3)
C7 C13 H13A 109.4
C12 C13 H13A 109.4
C7 C13 H13B 109.4
C12 C13 H13B 109.4
H13A C13 H13B 108.0
C11 C14 C26 111.7(3)
C11 C14 C15 108.3(3)
C26 C14 C15 106.5(3)
C11 C14 H14 110.1
C26 C14 H14 110.1
C15 C14 H14 110.1
C7 C15 C14 110.3(3)
C7 C15 H15A 109.6
C14 C15 H15A 109.6
C7 C15 H15B 109.6
C14 C15 H15B 109.6
H15A C15 H15B 108.1
N3 C16 C18 107.1(3)
N3 C16 C17 107.3(3)
C18 C16 C17 109.9(4)
N3 C16 C19 116.4(3)
C18 C16 C19 108.5(3)
C17 C16 C19 107.6(3)
C16 C17 C24 109.4(3)
C16 C17 H17A 109.8
C24 C17 H17A 109.8
C16 C17 H17B 109.8
C24 C17 H17B 109.8
H17A C17 H17B 108.2
C16 C18 C23 110.3(3)
C16 C18 H18A 109.6
C23 C18 H18A 109.6
C16 C18 H18B 109.6
C23 C18 H18B 109.6
H18A C18 H18B 108.1
C16 C19 C20 110.3(4)
C16 C19 H19A 109.6
C20 C19 H19A 109.6
C16 C19 H19B 109.6
C20 C19 H19B 109.6
H19A C19 H19B 108.1
C21 C20 C22 109.7(5)
C21 C20 C19 108.7(5)
C22 C20 C19 109.4(4)
C21 C20 H20 109.7
C22 C20 H20 109.7
C19 C20 H20 109.7
C20 C21 C23 111.1(4)
C20 C21 H21A 109.4
C23 C21 H21A 109.4
C20 C21 H21B 109.4
C23 C21 H21B 109.4
H21A C21 H21B 108.0
C20 C22 C24 109.8(4)
C20 C22 H22A 109.7
C24 C22 H22A 109.7
C20 C22 H22B 109.7
C24 C22 H22B 109.7
H22A C22 H22B 108.2
C25 C23 C21 110.6(4)
C25 C23 C18 106.8(5)
C21 C23 C18 111.0(5)
C25 C23 H23 109.5
C21 C23 H23 109.5
C18 C23 H23 109.5
C25 C24 C22 111.0(4)
C25 C24 C17 108.9(4)
C22 C24 C17 105.3(6)
C25 C24 H24 110.5
C22 C24 H24 110.5
C17 C24 H24 110.5
C23 C25 C24 111.5(5)
C23 C25 H25A 109.3
C24 C25 H25A 109.3
C23 C25 H25B 109.3
C24 C25 H25B 109.3
H25A C25 H25B 108.0
C12 C26 C14 111.3(3)
C12 C26 H26A 109.4
C14 C26 H26A 109.4
C12 C26 H26B 109.4
C14 C26 H26B 109.4
H26A C26 H26B 108.0

loop_
_geom_bond_atom_site_label_1
_geom_bond_atom_site_label_2
_geom_bond_distance
N1 C4 1.361(4)
N1 C1 1.366(4)
N1 H1 0.8600
N2 C5 1.259(4)
N2 C7 1.470(4)
N3 C6 1.258(4)
N3 C16 1.472(4)
C1 C2 1.371(5)
C1 C6 1.440(5)
C2 C3 1.399(5)
C2 H2 0.9300
C3 C4 1.370(5)
C3 H3 0.9300
C4 C5 1.443(4)
C5 H5 0.9300
C6 H6 0.9300
C7 C13 1.516(4)
C7 C15 1.518(4)
C7 C8 1.534(4)
C8 C9 1.565(5)
C8 H8A 0.9700
C8 H8B 0.9700
C9 C10 1.505(6)
C9 C11 1.515(6)
C9 H9 0.9800
C10 C12 1.491(6)
C10 H10A 0.9700
C10 H10B 0.9700
C11 C14 1.488(6)
C11 H11A 0.9700
C11 H11B 0.9700
C12 C26 1.506(5)
C12 C13 1.552(5)
C12 H12 0.9800
C13 H13A 0.9700
C13 H13B 0.9700
C14 C26 1.515(6)
C14 C15 1.563(5)
C14 H14 0.9800
C15 H15A 0.9700
C15 H15B 0.9700
C16 C18 1.497(5)
C16 C17 1.502(5)
C16 C19 1.520(4)
C17 C24 1.585(7)
C17 H17A 0.9700
C17 H17B 0.9700
C18 C23 1.545(6)
C18 H18A 0.9700
C18 H18B 0.9700
C19 C20 1.543(6)
C19 H19A 0.9700
C19 H19B 0.9700
C20 C21 1.471(7)
C20 C22 1.490(8)
C20 H20 0.9800
C21 C23 1.475(7)
C21 H21A 0.9700
C21 H21B 0.9700
C22 C24 1.512(9)
C22 H22A 0.9700
C22 H22B 0.9700
C23 C25 1.435(8)
C23 H23 0.9800
C24 C25 1.502(9)
C24 H24 0.9800
C25 H25A 0.9700
C25 H25B 0.9700
C26 H26A 0.9700
C26 H26B 0.9700

loop_
_geom_torsion_atom_site_label_1
_geom_torsion_atom_site_label_2
_geom_torsion_atom_site_label_3
_geom_torsion_atom_site_label_4
_geom_torsion
C4 N1 C1 C2 0.0(4)
C4 N1 C1 C6 177.7(3)
N1 C1 C2 C3 -0.1(4)
C6 C1 C2 C3 -177.5(3)
C1 C2 C3 C4 0.2(4)
C1 N1 C4 C3 0.1(4)
C1 N1 C4 C5 -179.0(3)
C2 C3 C4 N1 -0.1(4)
C2 C3 C4 C5 178.8(3)
C7 N2 C5 C4 179.9(3)
N1 C4 C5 N2 0.7(5)
C3 C4 C5 N2 -178.1(3)
C16 N3 C6 C1 -177.4(3)
N1 C1 C6 N3 -0.3(5)
C2 C1 C6 N3 176.8(4)
C5 N2 C7 C13 123.8(3)
C5 N2 C7 C15 -119.3(3)
C5 N2 C7 C8 2.0(4)
N2 C7 C8 C9 178.6(3)
C13 C7 C8 C9 57.8(4)
C15 C7 C8 C9 -60.4(4)
C7 C8 C9 C10 -58.6(4)
C7 C8 C9 C11 60.9(4)
C11 C9 C10 C12 -53.9(5)
C8 C9 C10 C12 62.4(4)
C10 C9 C11 C14 54.4(5)
C8 C9 C11 C14 -62.4(4)
C9 C10 C12 C26 53.9(5)
C9 C10 C12 C13 -62.6(4)
N2 C7 C13 C12 175.1(3)
C15 C7 C13 C12 59.0(4)
C8 C7 C13 C12 -58.8(4)
C10 C12 C13 C7 60.0(4)
C26 C12 C13 C7 -59.7(4)
C9 C11 C14 C26 -55.0(5)
C9 C11 C14 C15 62.0(4)
N2 C7 C15 C14 -174.9(3)
C13 C7 C15 C14 -59.2(4)
C8 C7 C15 C14 59.0(4)
C11 C14 C15 C7 -59.8(4)
C26 C14 C15 C7 60.5(4)
C6 N3 C16 C18 -133.8(4)
C6 N3 C16 C17 108.3(4)
C6 N3 C16 C19 -12.3(5)
N3 C16 C17 C24 171.4(4)
C18 C16 C17 C24 55.3(5)
C19 C16 C17 C24 -62.6(6)
N3 C16 C18 C23 -176.6(4)
C17 C16 C18 C23 -60.4(5)
C19 C16 C18 C23 57.0(5)
N3 C16 C19 C20 179.6(4)
C18 C16 C19 C20 -59.6(5)
C17 C16 C19 C20 59.3(5)
C16 C19 C20 C21 60.6(6)
C16 C19 C20 C22 -59.2(6)
C22 C20 C21 C23 60.0(6)
C19 C20 C21 C23 -59.6(6)
C21 C20 C22 C24 -56.8(6)
C19 C20 C22 C24 62.3(6)
C20 C21 C23 C25 -60.1(6)
C20 C21 C23 C18 58.3(6)
C16 C18 C23 C25 63.7(5)
C16 C18 C23 C21 -57.0(6)
C20 C22 C24 C25 54.1(6)
C20 C22 C24 C17 -63.6(6)
C16 C17 C24 C25 -54.5(6)
C16 C17 C24 C22 64.6(6)
C21 C23 C25 C24 56.7(6)
C18 C23 C25 C24 -64.2(5)
C22 C24 C25 C23 -54.6(6)
C17 C24 C25 C23 60.9(6)
C10 C12 C26 C14 -53.9(5)
C13 C12 C26 C14 62.7(4)
C11 C14 C26 C12 54.8(5)
C15 C14 C26 C12 -63.3(4)
